data_7051383
_journal_name_full 'New Journal of Chemistry'
_journal_paper_doi 10.1039/a806501b
_journal_year 1999
_chemical_formula_sum 'C28 H36 Co2 O10'
_chemical_formula_weight 650.43
_space_group_IT_number 2
_symmetry_cell_setting triclinic
_symmetry_space_group_name_Hall '-P 1'
_symmetry_space_group_name_H-M 'P -1'
_cell_angle_alpha 99.27(4)
_cell_angle_beta 100.71(5)
_cell_angle_gamma 90.21(5)
_cell_formula_units_Z 4
_cell_length_a 8.937(6)
_cell_length_b 14.084(8)
_cell_length_c 23.760(10)
_cell_measurement_temperature 223(2)
_cell_volume 2898(3)
_diffrn_ambient_temperature 223(2)
_exptl_crystal_density_diffrn 1.465
_cod_depositor_comments
;
The following automatic conversions were performed:
'_geom_bond_publ_flag' value 'YES' changed to 'yes' according to
'/home/saulius/struct/CIF-dictionaries/cif_core.dic' dictionary named
'cif_core.dic' version 2.4.1 from 2010-06-29 (89 times).

Automatic conversion script
Id: cif_fix_enum 1527 2010-12-29 10:47:43Z saulius 
;
_cod_database_code 7051383

loop_
_symmetry_equiv_pos_as_xyz
'x, y, z'
'-x, -y, -z'

loop_
_atom_site_label
_atom_site_type_symbol
_atom_site_fract_x
_atom_site_fract_y
_atom_site_fract_z
_atom_site_U_iso_or_equiv
_atom_site_adp_type
_atom_site_occupancy
_atom_site_symmetry_multiplicity
_atom_site_calc_flag
_atom_site_refinement_flags
_atom_site_disorder_assembly
_atom_site_disorder_group
Co1 Co 0.0000 0.0000 0.5000 0.0358(2) Uani 1 2 d S . .
C1 C -0.0332(9) -0.1016(3) 0.4268(2) 0.096(3) Uani 1 1 d G . .
H1 H -0.0310 -0.1681 0.4247 0.115 Uiso 1 1 calc R . .
C2 C 0.0931(5) -0.0392(5) 0.4283(2) 0.099(3) Uani 1 1 d G . .
H2 H 0.1925 -0.0575 0.4274 0.118 Uiso 1 1 calc R . .
C3 C 0.0408(7) 0.0563(4) 0.4314(2) 0.098(3) Uani 1 1 d G . .
H3 H 0.1000 0.1114 0.4329 0.117 Uiso 1 1 calc R . .
C4 C -0.1178(7) 0.0528(4) 0.4319(2) 0.094(3) Uani 1 1 d G . .
H4 H -0.1807 0.1053 0.4337 0.112 Uiso 1 1 calc R . .
C5 C -0.1635(5) -0.0448(5) 0.4290(2) 0.091(3) Uani 1 1 d G . .
H5 H -0.2616 -0.0675 0.4286 0.109 Uiso 1 1 calc R . .
Co2 Co -1.0000 -0.5000 0.5000 0.0360(2) Uani 1 2 d S . .
C6 C -1.1654(5) -0.5378(6) 0.4284(2) 0.099(3) Uani 1 1 d G . .
H6 H -1.2662 -0.5555 0.4276 0.119 Uiso 1 1 calc R . .
C7 C -1.1076(7) -0.4427(4) 0.4313(2) 0.103(3) Uani 1 1 d G . .
H7 H -1.1638 -0.3872 0.4328 0.124 Uiso 1 1 calc R . .
C8 C -0.9488(7) -0.4472(4) 0.4316(2) 0.091(3) Uani 1 1 d G . .
H8 H -0.8827 -0.3952 0.4333 0.109 Uiso 1 1 calc R . .
C9 C -0.9085(5) -0.5450(5) 0.4288(2) 0.092(3) Uani 1 1 d G . .
H9 H -0.8114 -0.5684 0.4283 0.110 Uiso 1 1 calc R . .
C10 C -1.0424(9) -0.6010(3) 0.4268(2) 0.095(2) Uani 1 1 d G . .
H10 H -1.0484 -0.6674 0.4249 0.114 Uiso 1 1 calc R . .
Co3 Co -1.12825(6) 0.25385(4) 0.24321(3) 0.03584(17) Uani 1 1 d . . .
C11 C -1.101(2) 0.3978(19) 0.2739(6) 0.065(7) Uani 0.50 1 d PG A 1
H11 H -1.0577 0.4251 0.3118 0.078 Uiso 0.50 1 calc PR A 1
C12 C -1.0203(9) 0.3699(13) 0.2280(10) 0.050(5) Uani 0.50 1 d PG A 1
H12 H -0.9155 0.3759 0.2305 0.060 Uiso 0.50 1 calc PR A 1
C13 C -1.128(2) 0.3314(10) 0.1775(6) 0.044(4) Uani 0.50 1 d PG A 1
H13 H -1.1062 0.3077 0.1412 0.053 Uiso 0.50 1 calc PR A 1
C14 C -1.2750(13) 0.3354(8) 0.1923(6) 0.041(4) Uani 0.50 1 d PG A 1
H14 H -1.3663 0.3149 0.1673 0.049 Uiso 0.50 1 calc PR A 1
C15 C -1.2580(16) 0.3764(15) 0.2519(6) 0.045(4) Uani 0.50 1 d PG A 1
H15 H -1.3363 0.3874 0.2728 0.054 Uiso 0.50 1 calc PR A 1
C11A C -1.141(3) 0.3965(17) 0.2719(6) 0.059(6) Uani 0.50 1 d PG A 2
H11A H -1.1461 0.4256 0.3094 0.071 Uiso 0.50 1 calc PR A 2
C12A C -1.0055(14) 0.3796(16) 0.2491(8) 0.062(6) Uani 0.50 1 d PG A 2
H12A H -0.9066 0.3957 0.2691 0.074 Uiso 0.50 1 calc PR A 2
C13A C -1.048(2) 0.3337(10) 0.1904(7) 0.049(4) Uani 0.50 1 d PG A 2
H13A H -0.9811 0.3145 0.1652 0.059 Uiso 0.50 1 calc PR A 2
C14A C -1.209(2) 0.3223(9) 0.1769(6) 0.058(5) Uani 0.50 1 d PG A 2
H14A H -1.2665 0.2943 0.1413 0.070 Uiso 0.50 1 calc PR A 2
C15A C -1.2664(13) 0.3611(14) 0.2273(11) 0.059(6) Uani 0.50 1 d PG A 2
H15A H -1.3686 0.3630 0.2305 0.071 Uiso 0.50 1 calc PR A 2
C16 C -1.1599(5) 0.1788(3) 0.30613(15) 0.0681(17) Uani 1 1 d G A .
H16 H -1.1956 0.2026 0.3398 0.082 Uiso 1 1 calc R . .
C17 C -1.2507(3) 0.1381(3) 0.25191(19) 0.0611(15) Uani 1 1 d G A .
H17 H -1.3564 0.1306 0.2439 0.073 Uiso 1 1 calc R . .
C18 C -1.1519(4) 0.1109(3) 0.21213(14) 0.0572(14) Uani 1 1 d G A .
H18 H -1.1814 0.0825 0.1735 0.069 Uiso 1 1 calc R . .
C19 C -1.0000(4) 0.1348(3) 0.24177(18) 0.0613(15) Uani 1 1 d G A .
H19 H -0.9126 0.1247 0.2259 0.074 Uiso 1 1 calc R . .
C20 C -1.0049(4) 0.1767(3) 0.29987(16) 0.0660(17) Uani 1 1 d G A .
H20 H -0.9214 0.1989 0.3287 0.079 Uiso 1 1 calc R . .
Co4 Co -1.12848(6) -0.24614(4) 0.24321(3) 0.03571(17) Uani 1 1 d . . .
C21 C -1.1953(5) -0.3231(3) 0.29978(16) 0.0667(17) Uani 1 1 d G . .
H21 H -1.2501 -0.3007 0.3286 0.080 Uiso 1 1 calc R . .
C22 C -1.0342(5) -0.3212(3) 0.30607(15) 0.0687(17) Uani 1 1 d G . .
H22 H -0.9648 -0.2975 0.3398 0.082 Uiso 1 1 calc R . .
C23 C -0.9975(3) -0.3620(3) 0.25186(19) 0.0599(14) Uani 1 1 d G . .
H23 H -0.8999 -0.3697 0.2438 0.072 Uiso 1 1 calc R . .
C24 C -1.1359(5) -0.3890(3) 0.21207(14) 0.0555(13) Uani 1 1 d G . .
H24 H -1.1450 -0.4175 0.1734 0.067 Uiso 1 1 calc R . .
C25 C -1.2583(3) -0.3650(3) 0.24168(18) 0.0626(15) Uani 1 1 d G . .
H25 H -1.3614 -0.3749 0.2258 0.075 Uiso 1 1 calc R . .
C26 C -1.1083(6) -0.1013(3) 0.27460(19) 0.0728(18) Uani 1 1 d G . .
H26 H -1.0924 -0.0720 0.3133 0.087 Uiso 1 1 calc R . .
C27 C -1.2520(4) -0.1251(3) 0.2376(3) 0.078(2) Uani 1 1 d G . .
H27 H -1.3468 -0.1142 0.2479 0.094 Uiso 1 1 calc R . .
C28 C -1.2257(8) -0.1686(3) 0.1823(2) 0.121(4) Uani 1 1 d G . .
H28 H -1.3002 -0.1912 0.1499 0.145 Uiso 1 1 calc R . .
C29 C -1.0658(9) -0.1717(4) 0.1851(3) 0.129(5) Uani 1 1 d G . .
H29 H -1.0171 -0.1966 0.1548 0.154 Uiso 1 1 calc R . .
C30 C -0.9932(4) -0.1301(4) 0.2421(3) 0.093(3) Uani 1 1 d G . .
H30 H -0.8887 -0.1229 0.2558 0.112 Uiso 1 1 calc R . .
Co5 Co 1.0000 0.0000 0.0000 0.0365(2) Uani 1 2 d S . .
C31 C 0.8654(7) -0.0708(3) 0.0411(2) 0.088(2) Uani 1 1 d G . .
H31 H 0.8223 -0.1327 0.0292 0.106 Uiso 1 1 calc R . .
C32 C 0.7986(5) 0.0152(5) 0.0261(2) 0.086(2) Uani 1 1 d G . .
H32 H 0.7040 0.0196 0.0027 0.103 Uiso 1 1 calc R . .
C33 C 0.9014(8) 0.0934(3) 0.0532(3) 0.104(3) Uani 1 1 d G . .
H33 H 0.8861 0.1579 0.0507 0.125 Uiso 1 1 calc R . .
C34 C 1.0319(6) 0.0557(5) 0.0850(2) 0.109(3) Uani 1 1 d G . .
H34 H 1.1170 0.0912 0.1068 0.131 Uiso 1 1 calc R . .
C35 C 1.0096(6) -0.0458(5) 0.0775(2) 0.091(2) Uani 1 1 d G . .
H35 H 1.0776 -0.0884 0.0935 0.110 Uiso 1 1 calc R . .
Co6 Co 0.5000 0.5000 0.0000 0.0363(2) Uani 1 2 d S . .
C36 C 0.5673(6) 0.4549(5) 0.0775(2) 0.098(3) Uani 1 1 d G . .
H36 H 0.5148 0.4123 0.0937 0.117 Uiso 1 1 calc R . .
C37 C 0.6759(6) 0.4298(3) 0.0415(2) 0.087(2) Uani 1 1 d G . .
H37 H 0.7072 0.3680 0.0298 0.104 Uiso 1 1 calc R . .
C38 C 0.7285(5) 0.5157(5) 0.0262(2) 0.086(2) Uani 1 1 d G . .
H38 H 0.8002 0.5201 0.0029 0.103 Uiso 1 1 calc R . .
C39 C 0.6524(7) 0.5939(3) 0.0529(3) 0.106(3) Uani 1 1 d G . .
H39 H 0.6655 0.6584 0.0501 0.127 Uiso 1 1 calc R . .
C40 C 0.5527(6) 0.5562(5) 0.0846(2) 0.109(4) Uani 1 1 d G . .
H40 H 0.4891 0.5918 0.1062 0.131 Uiso 1 1 calc R . .
C51 C 0.3984(3) 0.45651(14) 0.30997(8) 0.0289(8) Uani 1 1 d G . .
C52 C 0.4015(3) 0.36083(16) 0.31789(8) 0.0312(9) Uani 1 1 d G . .
H52 H 0.4184 0.3458 0.3552 0.037 Uiso 1 1 calc R . .
C53 C 0.3791(3) 0.28763(12) 0.27003(10) 0.0319(9) Uani 1 1 d G . .
H53 H 0.3812 0.2236 0.2753 0.038 Uiso 1 1 calc R . .
C54 C 0.3537(3) 0.31011(14) 0.21425(9) 0.0291(9) Uani 1 1 d G . .
C55 C 0.3507(3) 0.40579(16) 0.20633(8) 0.0300(8) Uani 1 1 d G . .
H55 H 0.3337 0.4208 0.1690 0.036 Uiso 1 1 calc R . .
C56 C 0.3730(3) 0.47899(12) 0.25419(10) 0.0297(8) Uani 1 1 d G . .
H56 H 0.3710 0.5430 0.2489 0.036 Uiso 1 1 calc R . .
C57 C 0.4272(5) 0.5361(3) 0.36221(19) 0.0353(9) Uani 1 1 d . . .
O1 O 0.4534(4) 0.5143(2) 0.41161(14) 0.0468(8) Uani 1 1 d . . .
O2 O 0.4219(5) 0.6208(2) 0.35180(16) 0.0664(12) Uani 1 1 d . . .
C58 C 0.3380(5) 0.2302(3) 0.1621(2) 0.0366(10) Uani 1 1 d . . .
O3 O 0.3466(5) 0.1466(2) 0.17165(15) 0.0550(9) Uani 1 1 d . . .
O4 O 0.3192(5) 0.2553(3) 0.11255(15) 0.0565(9) Uani 1 1 d . . .
C59 C 0.3606(3) 0.81007(14) 0.21423(9) 0.0291(8) Uani 1 1 d G . .
C60 C 0.3910(3) 0.78761(12) 0.27000(10) 0.0322(9) Uani 1 1 d G . .
H60 H 0.3944 0.7236 0.2753 0.039 Uiso 1 1 calc R . .
C61 C 0.4165(3) 0.86082(16) 0.31786(8) 0.0309(9) Uani 1 1 d G . .
H61 H 0.4369 0.8458 0.3552 0.037 Uiso 1 1 calc R . .
C62 C 0.4116(3) 0.95649(14) 0.30993(8) 0.0285(8) Uani 1 1 d G . .
C63 C 0.3811(3) 0.97895(12) 0.25416(10) 0.0296(8) Uani 1 1 d G . .
H63 H 0.3778 1.0430 0.2489 0.035 Uiso 1 1 calc R . .
C64 C 0.3556(3) 0.90575(16) 0.20630(8) 0.0304(9) Uani 1 1 d G . .
H64 H 0.3352 0.9208 0.1690 0.037 Uiso 1 1 calc R . .
C65 C 0.3246(5) 0.7308(3) 0.1622(2) 0.0369(10) Uani 1 1 d . . .
O5 O 0.3253(4) 0.6466(2) 0.17179(15) 0.0549(9) Uani 1 1 d . . .
O6 O 0.2937(5) 0.7551(2) 0.11273(14) 0.0566(10) Uani 1 1 d . . .
C66 C 0.4352(5) 1.0360(3) 0.3621(2) 0.0358(10) Uani 1 1 d . . .
O7 O 0.4299(5) 1.1209(2) 0.35197(16) 0.0661(11) Uani 1 1 d . . .
O8 O 0.4583(4) 1.0143(2) 0.41150(14) 0.0469(8) Uani 1 1 d . . .
O9 O 0.5130(4) 1.1287(2) 0.51990(15) 0.0535(9) Uani 1 1 d . . .
O10 O 0.4932(4) 0.3712(2) 0.48024(15) 0.0536(9) Uani 1 1 d . . .
O11 O 0.2468(4) 0.7392(3) 0.42073(18) 0.0607(10) Uani 1 1 d . . .
O12 O 0.2539(4) 0.2363(3) 0.42199(18) 0.0588(10) Uani 1 1 d . . .
O13 O 0.6688(4) 0.7360(3) 0.42187(18) 0.0601(10) Uani 1 1 d . . .
O14 O 0.6743(4) 0.2388(3) 0.41998(19) 0.0617(10) Uani 1 1 d . . .
O15 O 0.5049(5) 0.8396(3) 0.06543(17) 0.0631(10) Uani 1 1 d . . .
O16 O 0.5480(5) 0.1964(3) 0.05372(19) 0.0731(12) Uani 1 1 d . . .
O17 O 0.5318(5) 0.0354(3) 0.1073(2) 0.0750(12) Uani 1 1 d . . .
O18 O 0.0596(5) 0.3396(3) 0.06517(17) 0.0649(10) Uani 1 1 d . . .
O19 O 0.0765(5) 0.5354(3) 0.1075(2) 0.0747(12) Uani 1 1 d . . .
O20 O 0.0073(5) 0.6962(3) 0.05365(18) 0.0720(11) Uani 1 1 d . . .
H90 H 0.5265 1.0826 0.5397 0.090 Uiso 1 1 d . . .
H91 H 0.4905 1.1049 0.4829 0.050 Uiso 1 1 d . . .
H100 H 0.4844 0.4176 0.4595 0.090 Uiso 1 1 d . . .
H101 H 0.5063 0.3950 0.5166 0.090 Uiso 1 1 d . . .
H110 H 0.3145 0.7005 0.4027 0.090 Uiso 1 1 d . . .
H120 H 0.3237 0.1970 0.4000 0.050 Uiso 1 1 d . . .
H130 H 0.6196 0.7666 0.4435 0.090 Uiso 1 1 d . . .
H131 H 0.5771 0.7027 0.3994 0.090 Uiso 1 1 d . . .
H140 H 0.6286 0.2719 0.4450 0.090 Uiso 1 1 d . . .
H141 H 0.5858 0.2033 0.4001 0.090 Uiso 1 1 d . . .
H180 H 0.1429 0.3199 0.0892 0.090 Uiso 1 1 d . . .
H190 H 0.4435 0.2156 0.0688 0.090 Uiso 1 1 d . . .
H200 H 0.4573 0.0651 0.1290 0.090 Uiso 1 1 d . . .

loop_
_atom_site_aniso_label
_atom_site_aniso_U_11
_atom_site_aniso_U_22
_atom_site_aniso_U_33
_atom_site_aniso_U_23
_atom_site_aniso_U_13
_atom_site_aniso_U_12
Co1 0.0328(4) 0.0278(4) 0.0502(5) 0.0154(4) 0.0088(4) 0.0017(3)
C1 0.156(8) 0.068(5) 0.059(5) 0.007(4) 0.008(5) 0.011(5)
C2 0.073(5) 0.174(9) 0.055(4) 0.024(5) 0.023(3) 0.046(5)
C3 0.149(7) 0.098(6) 0.046(4) 0.028(4) 0.006(4) -0.077(5)
C4 0.137(7) 0.099(6) 0.045(4) 0.023(4) 0.008(4) 0.079(5)
C5 0.071(4) 0.140(8) 0.057(4) 0.025(4) -0.008(3) -0.044(5)
Co2 0.0336(4) 0.0279(4) 0.0502(5) 0.0151(4) 0.0100(4) 0.0009(3)
C6 0.059(4) 0.179(10) 0.056(4) 0.027(5) -0.004(3) -0.033(5)
C7 0.161(8) 0.101(6) 0.051(4) 0.028(4) 0.015(5) 0.092(6)
C8 0.131(7) 0.097(6) 0.046(4) 0.022(4) 0.011(4) -0.066(5)
C9 0.084(5) 0.145(8) 0.054(4) 0.022(4) 0.027(3) 0.053(5)
C10 0.155(8) 0.067(4) 0.057(4) 0.002(3) 0.016(5) -0.019(5)
Co3 0.0362(3) 0.0349(3) 0.0371(4) 0.0081(3) 0.0068(2) -0.0023(2)
C11 0.065(11) 0.038(10) 0.084(16) 0.001(9) 0.003(9) 0.000(7)
C12 0.021(5) 0.032(8) 0.100(17) 0.022(10) 0.013(7) -0.005(5)
C13 0.043(11) 0.055(8) 0.046(8) 0.022(6) 0.026(8) 0.013(9)
C14 0.028(8) 0.048(8) 0.050(10) 0.018(7) 0.006(5) 0.008(6)
C15 0.057(9) 0.048(7) 0.032(8) 0.009(7) 0.012(6) 0.015(6)
C11A 0.093(16) 0.043(10) 0.047(11) 0.012(8) 0.023(8) 0.020(10)
C12A 0.075(12) 0.044(9) 0.053(10) 0.002(7) -0.013(8) -0.021(8)
C13A 0.056(11) 0.040(7) 0.059(10) 0.019(6) 0.022(8) 0.001(8)
C14A 0.046(13) 0.059(8) 0.063(11) 0.027(8) -0.021(9) -0.008(11)
C15A 0.035(7) 0.058(13) 0.10(2) 0.039(15) 0.022(9) 0.009(6)
C16 0.114(5) 0.049(3) 0.055(4) 0.022(3) 0.040(4) 0.007(3)
C17 0.062(3) 0.038(3) 0.086(4) 0.017(3) 0.018(3) -0.011(2)
C18 0.072(4) 0.039(3) 0.057(3) 0.002(2) 0.009(3) -0.001(2)
C19 0.064(3) 0.050(3) 0.078(4) 0.019(3) 0.025(3) 0.018(3)
C20 0.080(4) 0.049(3) 0.062(4) 0.023(3) -0.018(3) 0.001(3)
Co4 0.0359(3) 0.0350(3) 0.0369(4) 0.0080(3) 0.0068(2) 0.0021(2)
C21 0.102(5) 0.053(3) 0.059(4) 0.023(3) 0.039(3) 0.006(3)
C22 0.094(5) 0.049(3) 0.058(4) 0.026(3) -0.015(3) 0.001(3)
C23 0.062(3) 0.039(3) 0.082(4) 0.018(3) 0.015(3) 0.016(2)
C24 0.074(4) 0.037(3) 0.053(3) -0.001(2) 0.012(3) -0.004(2)
C25 0.061(3) 0.048(3) 0.079(4) 0.017(3) 0.007(3) -0.017(3)
C26 0.115(6) 0.036(3) 0.064(4) 0.011(3) 0.007(4) -0.011(3)
C27 0.048(3) 0.042(3) 0.154(7) 0.037(4) 0.027(4) 0.010(2)
C28 0.184(9) 0.045(4) 0.097(6) 0.027(4) -0.084(6) -0.008(5)
C29 0.259(13) 0.073(5) 0.107(7) 0.062(5) 0.128(9) 0.070(7)
C30 0.057(4) 0.069(4) 0.180(9) 0.069(5) 0.047(5) 0.010(3)
Co5 0.0431(5) 0.0311(4) 0.0353(5) 0.0026(4) 0.0096(4) -0.0017(3)
C31 0.094(5) 0.092(5) 0.094(6) 0.020(4) 0.052(5) -0.021(4)
C32 0.056(4) 0.141(7) 0.067(5) 0.008(5) 0.034(3) 0.016(4)
C33 0.171(9) 0.056(4) 0.105(7) -0.003(4) 0.092(7) 0.028(5)
C34 0.101(6) 0.168(10) 0.046(4) -0.037(5) 0.032(4) -0.054(6)
C35 0.111(6) 0.118(7) 0.061(5) 0.042(5) 0.032(4) 0.011(5)
Co6 0.0410(5) 0.0306(4) 0.0348(5) 0.0025(4) 0.0030(4) -0.0011(3)
C36 0.090(5) 0.149(9) 0.054(4) 0.043(5) -0.008(4) 0.003(5)
C37 0.069(4) 0.089(5) 0.089(5) 0.018(4) -0.021(4) 0.030(4)
C38 0.043(3) 0.135(7) 0.073(5) 0.016(5) -0.009(3) -0.012(4)
C39 0.114(7) 0.057(4) 0.115(7) 0.001(4) -0.051(5) -0.031(4)
C40 0.087(5) 0.159(9) 0.050(5) -0.044(5) -0.017(4) 0.037(6)
C51 0.033(2) 0.0221(19) 0.031(2) 0.0031(16) 0.0050(16) -0.0013(15)
C52 0.046(2) 0.0231(19) 0.025(2) 0.0069(16) 0.0072(17) 0.0018(16)
C53 0.042(2) 0.0186(19) 0.036(3) 0.0067(17) 0.0087(18) 0.0005(16)
C54 0.0293(19) 0.0238(19) 0.035(2) 0.0052(17) 0.0070(16) 0.0020(15)
C55 0.034(2) 0.027(2) 0.030(2) 0.0081(17) 0.0067(16) 0.0018(16)
C56 0.033(2) 0.0215(19) 0.036(2) 0.0094(16) 0.0065(16) 0.0005(15)
C57 0.048(2) 0.023(2) 0.035(3) 0.0059(17) 0.0074(19) -0.0036(17)
O1 0.078(2) 0.0288(16) 0.0323(19) 0.0044(14) 0.0065(15) -0.0013(15)
O2 0.136(4) 0.0179(16) 0.042(2) 0.0025(14) 0.010(2) -0.0005(18)
C58 0.045(2) 0.028(2) 0.036(3) 0.0014(18) 0.0084(19) 0.0035(17)
O3 0.098(3) 0.0249(17) 0.041(2) -0.0002(14) 0.0159(18) -0.0001(16)
O4 0.089(3) 0.045(2) 0.034(2) 0.0050(15) 0.0099(17) 0.0232(18)
C59 0.032(2) 0.025(2) 0.029(2) 0.0034(16) 0.0048(16) -0.0018(15)
C60 0.038(2) 0.0171(19) 0.040(3) 0.0050(17) 0.0051(18) -0.0013(15)
C61 0.044(2) 0.0225(19) 0.026(2) 0.0068(16) 0.0037(17) -0.0007(16)
C62 0.0298(19) 0.0227(19) 0.032(2) 0.0039(16) 0.0044(16) -0.0006(15)
C63 0.035(2) 0.0214(19) 0.033(2) 0.0082(16) 0.0060(16) -0.0016(15)
C64 0.034(2) 0.026(2) 0.032(2) 0.0094(17) 0.0033(16) -0.0037(15)
C65 0.042(2) 0.030(2) 0.036(3) 0.0020(18) 0.0058(18) -0.0043(17)
O5 0.090(3) 0.0252(16) 0.042(2) 0.0008(14) -0.0027(17) -0.0064(16)
O6 0.091(3) 0.044(2) 0.030(2) 0.0054(15) 0.0014(17) -0.0241(18)
C66 0.048(2) 0.021(2) 0.038(3) 0.0041(17) 0.0055(19) 0.0010(17)
O7 0.133(4) 0.0181(16) 0.042(2) 0.0018(14) 0.008(2) -0.0019(18)
O8 0.079(2) 0.0291(16) 0.0312(19) 0.0060(14) 0.0050(15) -0.0013(15)
O9 0.091(3) 0.0263(16) 0.039(2) -0.0003(14) 0.0072(17) -0.0035(16)
O10 0.089(3) 0.0273(16) 0.041(2) 0.0003(14) 0.0069(17) -0.0027(16)
O11 0.057(2) 0.041(2) 0.079(3) 0.0028(18) 0.0071(19) -0.0031(16)
O12 0.059(2) 0.042(2) 0.074(3) 0.0057(18) 0.0085(19) -0.0034(16)
O13 0.065(2) 0.043(2) 0.075(3) 0.0057(18) 0.025(2) 0.0057(17)
O14 0.064(2) 0.041(2) 0.080(3) -0.0005(19) 0.022(2) 0.0004(17)
O15 0.086(3) 0.052(2) 0.052(2) 0.0012(18) 0.021(2) -0.0080(19)
O16 0.092(3) 0.072(3) 0.062(3) 0.016(2) 0.028(2) 0.011(2)
O17 0.105(3) 0.050(2) 0.079(3) 0.007(2) 0.044(3) 0.009(2)
O18 0.075(3) 0.056(2) 0.054(2) 0.0039(18) -0.0072(19) 0.0039(19)
O19 0.088(3) 0.047(2) 0.077(3) 0.009(2) -0.014(2) -0.008(2)
O20 0.084(3) 0.069(3) 0.057(3) 0.012(2) -0.003(2) -0.007(2)

loop_
_geom_bond_atom_site_label_1
_geom_bond_atom_site_label_2
_geom_bond_distance
_geom_bond_site_symmetry_2
_geom_bond_publ_flag
Co1 C4 2.011(4) . yes
Co1 C4 2.011(4) 2_556 ?
Co1 C3 2.013(4) 2_556 ?
Co1 C3 2.013(4) . yes
Co1 C5 2.029(5) 2_556 ?
Co1 C5 2.029(5) . yes
Co1 C2 2.032(5) 2_556 ?
Co1 C2 2.032(5) . yes
Co1 C1 2.041(5) . yes
Co1 C1 2.041(5) 2_556 ?
C1 C5 1.4200 . yes
C1 C2 1.4200 . ?
C1 H1 0.9300 . yes
C2 C3 1.4200 . ?
C2 H2 0.9300 . ?
C3 C4 1.4200 . ?
C3 H3 0.9300 . ?
C4 C5 1.4200 . ?
C4 H4 0.9300 . ?
C5 H5 0.9300 . ?
Co2 C8 2.017(4) 2_346 ?
Co2 C8 2.017(4) . yes
Co2 C9 2.026(5) . yes
Co2 C9 2.026(5) 2_346 ?
Co2 C7 2.021(5) 2_346 ?
Co2 C7 2.021(5) . yes
Co2 C10 2.036(5) . yes
Co2 C10 2.036(5) 2_346 ?
Co2 C6 2.032(5) . yes
Co2 C6 2.032(5) 2_346 ?
C6 C7 1.4200 . ?
C6 C10 1.4200 . ?
C6 H6 0.9300 . ?
C7 C8 1.4200 . ?
C7 H7 0.9300 . ?
C8 C9 1.4200 . ?
C8 H8 0.9300 . ?
C9 C10 1.4200 . ?
C9 H9 0.9300 . ?
C10 H10 0.9300 . ?
Co3 C14A 2.001(11) . yes
Co3 C15A 1.993(15) . yes
Co3 C12 2.011(16) . yes
Co3 C17 2.019(4) . yes
Co3 C13 2.045(11) . yes
Co3 C18 2.025(4) . yes
Co3 C13A 2.037(11) . yes
Co3 C16 2.024(4) . yes
Co3 C19 2.034(4) . yes
Co3 C20 2.034(4) . yes
Co3 C11A 2.02(2) . yes
Co3 C11 2.04(2) . yes
C11 C15 1.4200 . yes
C11 C12 1.4200 . yes
C11 H11 0.9300 . ?
C12 C13 1.4200 . ?
C12 H12 0.9300 . ?
C13 C14 1.4200 . ?
C13 H13 0.9300 . ?
C14 C15 1.4200 . ?
C14 H14 0.9300 . ?
C15 H15 0.9300 . ?
C11A C12A 1.4200 . ?
C11A C15A 1.4200 . ?
C11A H11A 0.9300 . ?
C12A C13A 1.4200 . ?
C12A H12A 0.9300 . ?
C13A C14A 1.4200 . ?
C13A H13A 0.9300 . ?
C14A C15A 1.4200 . ?
C14A H14A 0.9300 . ?
C15A H15A 0.9300 . ?
C16 C17 1.4200 . ?
C16 C20 1.4200 . ?
C16 H16 0.9300 . ?
C17 C18 1.4200 . ?
C17 H17 0.9300 . ?
C18 C19 1.4200 . ?
C18 H18 0.9300 . ?
C19 C20 1.4200 . ?
C19 H19 0.9300 . ?
C20 H20 0.9300 . ?
Co4 C28 2.023(4) . yes
Co4 C29 2.018(4) . yes
Co4 C24 2.026(4) . yes
Co4 C25 2.025(4) . yes
Co4 C23 2.027(4) . yes
Co4 C21 2.025(4) . yes
Co4 C22 2.027(4) . yes
Co4 C27 2.043(4) . yes
Co4 C30 2.036(4) . yes
Co4 C26 2.051(4) . yes
C21 C22 1.4200 . ?
C21 C25 1.4200 . ?
C21 H21 0.9300 . ?
C22 C23 1.4200 . ?
C22 H22 0.9300 . ?
C23 C24 1.4200 . ?
C23 H23 0.9300 . ?
C24 C25 1.4200 . ?
C24 H24 0.9300 . ?
C25 H25 0.9300 . ?
C26 C27 1.4200 . ?
C26 C30 1.4200 . ?
C26 H26 0.9300 . ?
C27 C28 1.4200 . ?
C27 H27 0.9300 . ?
C28 C29 1.4200 . ?
C28 H28 0.9300 . ?
C29 C30 1.4200 . ?
C29 H29 0.9300 . ?
C30 H30 0.9300 . ?
Co5 C33 1.998(4) . yes
Co5 C33 1.998(4) 2_755 ?
Co5 C32 2.012(4) 2_755 ?
Co5 C32 2.012(4) . yes
Co5 C34 2.011(4) 2_755 ?
Co5 C34 2.012(4) . yes
Co5 C31 2.034(4) . yes
Co5 C31 2.034(4) 2_755 ?
Co5 C35 2.033(5) . yes
Co5 C35 2.033(5) 2_755 ?
C31 C35 1.4200 . ?
C31 C32 1.4200 . ?
C31 H31 0.9300 . ?
C32 C33 1.4200 . ?
C32 H32 0.9300 . ?
C33 C34 1.4200 . ?
C33 H33 0.9300 . ?
C34 C35 1.4200 . ?
C34 H34 0.9300 . ?
C35 H35 0.9300 . ?
Co6 C39 1.999(5) 2_665 ?
Co6 C39 1.999(5) . yes
Co6 C40 2.005(4) . yes
Co6 C40 2.005(4) 2_665 ?
Co6 C38 2.022(4) 2_665 ?
Co6 C38 2.022(4) . yes
Co6 C36 2.032(5) . yes
Co6 C36 2.032(5) 2_665 ?
Co6 C37 2.042(4) . yes
Co6 C37 2.042(4) 2_665 ?
C36 C40 1.4200 . ?
C36 C37 1.4200 . ?
C36 H36 0.9300 . ?
C37 C38 1.4200 . ?
C37 H37 0.9300 . ?
C38 C39 1.4200 . ?
C38 H38 0.9300 . ?
C39 C40 1.4200 . ?
C39 H39 0.9300 . ?
C40 H40 0.9300 . ?
C51 C52 1.3900 . ?
C51 C56 1.3900 . ?
C51 C57 1.515(5) . yes
C52 C53 1.3900 . yes
C52 H52 0.9300 . yes
C53 C54 1.3900 . yes
C53 H53 0.9300 . yes
C54 C55 1.3900 . yes
C54 C58 1.519(5) . yes
C55 C56 1.3900 . yes
C55 H55 0.9300 . yes
C56 H56 0.9300 . yes
C57 O2 1.256(5) . yes
C57 O1 1.242(5) . yes
C58 O3 1.235(5) . yes
C58 O4 1.265(6) . yes
C59 C60 1.3900 . yes
C59 C64 1.3900 . yes
C59 C65 1.510(5) . yes
C60 C61 1.3900 . yes
C60 H60 0.9300 . yes
C61 C62 1.3900 . yes
C61 H61 0.9300 . yes
C62 C63 1.3900 . yes
C62 C66 1.513(5) . yes
C63 C64 1.3900 . yes
C63 H63 0.9300 . yes
C64 H64 0.9300 . yes
C65 O5 1.243(5) . yes
C65 O6 1.260(6) . yes
C66 O7 1.256(5) . yes
C66 O8 1.241(5) . yes
O9 H90 0.8573 . yes
O9 H91 0.8743 . yes
O10 H100 0.8751 . yes
O10 H101 0.8610 . yes
O11 H110 0.9323 . yes
O12 H120 0.9999 . yes
O13 H130 0.8105 . yes
O13 H131 0.9651 . yes
O14 H140 0.8605 . yes
O14 H141 0.9384 . yes
O16 H190 1.0809 . yes
O17 H200 0.9721 . yes
O18 H180 0.9228 . yes
